data_7240996
loop_
_publ_author_name
'P. George, Christy'
'Thorat, Sridhar Hanamant'
'Shaligram, Parth S.'
'Suresha, P. R.'
'Gonnade, Rajesh G.'

_publ_section_title
;
 Drug-Drug Cocrystals of Anticancer Drugs Erlotinib-Furosemide and
 Gefitinib-Mefenamic acid for Alternative Multi-Drug Treatment
;
_journal_name_full CrystEngComm
_journal_paper_doi 10.1039/D0CE00353K
_journal_year 2020
_chemical_formula_moiety 'C22 H24 Cl F N4 O3, C15 H15 N1 O2, H2 O'
_chemical_formula_sum 'C37 H41 Cl F N5 O6'
_chemical_formula_weight 706.20
_chemical_name_systematic 'Gefitinib-mefenamic acid cocrystal'
_space_group_crystal_system monoclinic
_space_group_IT_number 14
_space_group_name_Hall '-P 2ybc'
_space_group_name_H-M_alt 'P 1 21/c 1'
_atom_sites_solution_hydrogens mixed
_audit_creation_method SHELXL-2014/7
_audit_update_record
;
2020-02-15 deposited with the CCDC.	2020-08-03 downloaded from the CCDC.
;
_cell_angle_alpha 90
_cell_angle_beta 96.132(4)
_cell_angle_gamma 90
_cell_formula_units_Z 4
_cell_length_a 10.9083(7)
_cell_length_b 7.6817(5)
_cell_length_c 41.588(3)
_cell_measurement_reflns_used 5596
_cell_measurement_temperature 100(2)
_cell_measurement_theta_max 21.98
_cell_measurement_theta_min 2.21
_cell_volume 3464.9(4)
_computing_cell_refinement 'SAINT (Bruker, 2016)'
_computing_data_collection 'APEX3 (Bruker, 2016)'
_computing_data_reduction 'SAINT (Bruker, 2016)'
_computing_molecular_graphics 'Bruker SHELXTL'
_computing_publication_material 'Bruker SHELXTL'
_computing_structure_refinement 'SHELXL-2014/7 (Sheldrick, 2014)'
_computing_structure_solution 'SHELXS-97 (Sheldrick 2008)'
_diffrn_ambient_temperature 100(2)
_diffrn_detector 'Photon II CPAD Area Detector'
_diffrn_detector_area_resol_mean 7.39
_diffrn_measured_fraction_theta_full 0.998
_diffrn_measured_fraction_theta_max 0.998
_diffrn_measurement_device '\k-geometry diffractometer'
_diffrn_measurement_device_type 'Bruker D8 VENTURE Kappa Duo PHOTON II CPAD'
_diffrn_measurement_method '\f and \w scans'
_diffrn_radiation_monochromator 'multilayer mirrors'
_diffrn_radiation_type MoK\a
_diffrn_radiation_wavelength 0.71073
_diffrn_reflns_av_R_equivalents 0.0956
_diffrn_reflns_av_unetI/netI 0.0679
_diffrn_reflns_Laue_measured_fraction_full 0.998
_diffrn_reflns_Laue_measured_fraction_max 0.998
_diffrn_reflns_limit_h_max 13
_diffrn_reflns_limit_h_min -13
_diffrn_reflns_limit_k_max 9
_diffrn_reflns_limit_k_min -9
_diffrn_reflns_limit_l_max 51
_diffrn_reflns_limit_l_min -51
_diffrn_reflns_number 40768
_diffrn_reflns_point_group_measured_fraction_full 0.998
_diffrn_reflns_point_group_measured_fraction_max 0.998
_diffrn_reflns_theta_full 25.242
_diffrn_reflns_theta_max 26.000
_diffrn_reflns_theta_min 1.878
_diffrn_source 'micro-focus sealed tube'
_diffrn_source_type 'Incoatech I\mS HB'
_exptl_absorpt_coefficient_mu 0.170
_exptl_absorpt_correction_T_max 0.997
_exptl_absorpt_correction_T_min 0.964
_exptl_absorpt_correction_type multi-scan
_exptl_absorpt_process_details 'SADABS (BRUKER, 2016)'
_exptl_crystal_colour colourless
_exptl_crystal_density_diffrn 1.354
_exptl_crystal_description needle
_exptl_crystal_F_000 1488
_exptl_crystal_recrystallization_method 'Re-crystallisation from solvent: Methanol-acetonitrile mixture'
_exptl_crystal_size_max 0.220
_exptl_crystal_size_mid 0.040
_exptl_crystal_size_min 0.020
_refine_diff_density_max 0.663
_refine_diff_density_min -0.466
_refine_diff_density_rms 0.082
_refine_ls_extinction_method none
_refine_ls_goodness_of_fit_ref 1.090
_refine_ls_hydrogen_treatment mixed
_refine_ls_matrix_type full
_refine_ls_number_parameters 469
_refine_ls_number_reflns 6829
_refine_ls_number_restraints 0
_refine_ls_restrained_S_all 1.090
_refine_ls_R_factor_all 0.1272
_refine_ls_R_factor_gt 0.0908
_refine_ls_shift/su_max 0.001
_refine_ls_shift/su_mean 0.000
_refine_ls_structure_factor_coef Fsqd
_refine_ls_weighting_details 'w=1/[\s^2^(Fo^2^)+(0.0597P)^2^+13.2995P] where P=(Fo^2^+2Fc^2^)/3'
_refine_ls_weighting_scheme calc
_refine_ls_wR_factor_gt 0.1998
_refine_ls_wR_factor_ref 0.2177
_reflns_Friedel_coverage 0.000
_reflns_number_gt 4764
_reflns_number_total 6829
_reflns_threshold_expression 'I > 2\s(I)'
_cod_data_source_file d0ce00353k2.cif
_cod_data_source_block GIF_MEF_H2O
_cod_depositor_comments
;
The following automatic conversions were performed:

data item '_exptl_absorpt_correction_type' value 'MULTI-SCAN' was
changed to 'multi-scan' in accordance with the
/home/data/users/saulius/crontab/automatic-downloads/rss-feeds/RSC/lib/dictionaries/cif_core.dic
dictionary named 'cif_core.dic' version 2.4.2 last updated on
2011-04-26.

Automatic conversion script
Id: cif_fix_values 7556 2019-12-06 15:28:31Z antanas 
;
_cod_original_sg_symbol_H-M 'P 21/c'
_cod_database_code 7240996
_shelx_shelxl_version_number 2014/7
_shelx_space_group_comment
;
The symmetry employed for this shelxl refinement is uniquely defined
by the following loop, which should always be used as a source of
symmetry information in preference to the above space-group names.
They are only intended as comments.
;
_shelx_estimated_absorpt_t_min 0.964
_shelx_estimated_absorpt_t_max 0.997

loop_
_space_group_symop_operation_xyz
'x, y, z'
'-x, y+1/2, -z+1/2'
'-x, -y, -z'
'x, -y-1/2, z-1/2'

loop_
_atom_site_label
_atom_site_type_symbol
_atom_site_fract_x
_atom_site_fract_y
_atom_site_fract_z
_atom_site_U_iso_or_equiv
_atom_site_adp_type
_atom_site_occupancy
_atom_site_site_symmetry_order
_atom_site_calc_flag
_atom_site_refinement_flags_posn
_atom_site_refinement_flags_adp
_atom_site_refinement_flags_occupancy
_atom_site_disorder_assembly
_atom_site_disorder_group
Cl1 Cl 0.11466(13) 1.1043(2) 0.62819(3) 0.0531(4) Uani 1 1 d . . . . .
F1 F -0.1003(3) 1.0024(4) 0.58429(7) 0.0436(8) Uani 1 1 d . . . . .
N1 N 0.4575(3) 0.8190(5) 0.45141(9) 0.0262(9) Uani 1 1 d . . . . .
C2 C 0.3480(4) 0.8745(6) 0.45869(11) 0.0303(11) Uani 1 1 d . . . . .
H2 H 0.2932 0.9189 0.4413 0.036 Uiso 1 1 calc R U . . .
N3 N 0.3079(4) 0.8741(5) 0.48766(9) 0.0315(9) Uani 1 1 d . . . . .
C4 C 0.3849(4) 0.8131(6) 0.51244(11) 0.0270(10) Uani 1 1 d . . . . .
N4 N 0.3466(4) 0.8153(5) 0.54232(10) 0.0295(9) Uani 1 1 d . . . . .
H4N H 0.400(4) 0.795(6) 0.5580(11) 0.018(12) Uiso 1 1 d . . . . .
C5 C 0.5887(4) 0.6745(6) 0.53245(10) 0.0244(10) Uani 1 1 d . . . . .
H5 H 0.5664 0.6661 0.5539 0.029 Uiso 1 1 calc R U . . .
C6 C 0.7026(4) 0.6168(6) 0.52559(10) 0.0241(10) Uani 1 1 d . . . . .
O6 O 0.7891(3) 0.5448(4) 0.54747(7) 0.0281(7) Uani 1 1 d . . . . .
C7 C 0.7364(4) 0.6294(6) 0.49347(10) 0.0222(9) Uani 1 1 d . . . . .
O7 O 0.8514(3) 0.5714(4) 0.49012(7) 0.0265(7) Uani 1 1 d . . . . .
C8 C 0.6548(4) 0.6947(6) 0.46910(11) 0.0240(10) Uani 1 1 d . . . . .
H8 H 0.6765 0.7001 0.4476 0.029 Uiso 1 1 calc R U . . .
C9 C 0.5381(4) 0.7537(5) 0.47620(10) 0.0220(9) Uani 1 1 d . . . . .
C10 C 0.5048(4) 0.7463(6) 0.50769(10) 0.0235(10) Uani 1 1 d . . . . .
C11 C 0.2291(4) 0.8695(6) 0.55102(11) 0.0285(10) Uani 1 1 d . . . . .
C12 C 0.2294(4) 0.9500(6) 0.58096(11) 0.0299(11) Uani 1 1 d . . . . .
H12 H 0.3048 0.9736 0.5939 0.036 Uiso 1 1 calc R U . . .
C13 C 0.1164(5) 0.9956(6) 0.59173(11) 0.0307(11) Uani 1 1 d . . . . .
C14 C 0.0096(4) 0.9609(6) 0.57301(12) 0.0309(11) Uani 1 1 d . . . . .
C15 C 0.0079(5) 0.8861(7) 0.54327(13) 0.0371(12) Uani 1 1 d . . . . .
H15 H -0.0682 0.8652 0.5305 0.044 Uiso 1 1 calc R U . . .
C16 C 0.1191(5) 0.8408(6) 0.53186(13) 0.0356(12) Uani 1 1 d . . . . .
H16 H 0.1195 0.7903 0.5110 0.043 Uiso 1 1 calc R U . . .
C17 C 0.7630(4) 0.5406(6) 0.58048(10) 0.0278(10) Uani 1 1 d . . . . .
H17A H 0.6874 0.4718 0.5824 0.033 Uiso 1 1 calc R U . . .
H17B H 0.7495 0.6602 0.5882 0.033 Uiso 1 1 calc R U . . .
C18 C 0.8701(5) 0.4594(6) 0.60035(10) 0.0295(11) Uani 1 1 d . . . . .
H18A H 0.9432 0.5355 0.6000 0.035 Uiso 1 1 calc R U . . .
H18B H 0.8893 0.3461 0.5907 0.035 Uiso 1 1 calc R U . . .
C19 C 0.8443(5) 0.4314(6) 0.63498(11) 0.0299(11) Uani 1 1 d . . . . .
H19A H 0.7805 0.3402 0.6355 0.036 Uiso 1 1 calc R U . . .
H19B H 0.9204 0.3887 0.6477 0.036 Uiso 1 1 calc R U . . .
N20 N 0.8023(3) 0.5905(5) 0.65037(8) 0.0222(8) Uani 1 1 d . . . . .
C21 C 0.7622(5) 0.5487(6) 0.68162(10) 0.0290(11) Uani 1 1 d . . . . .
H21A H 0.8319 0.4992 0.6959 0.035 Uiso 1 1 calc R U . . .
H21B H 0.6957 0.4605 0.6789 0.035 Uiso 1 1 calc R U . . .
C22 C 0.7150(5) 0.7124(6) 0.69703(12) 0.0326(11) Uani 1 1 d . . . . .
H22A H 0.6439 0.7601 0.6830 0.039 Uiso 1 1 calc R U . . .
H22B H 0.6869 0.6829 0.7182 0.039 Uiso 1 1 calc R U . . .
O23 O 0.8104(3) 0.8404(5) 0.70140(8) 0.0401(9) Uani 1 1 d . . . . .
C24 C 0.8561(5) 0.8796(7) 0.67129(13) 0.0369(12) Uani 1 1 d . . . . .
H24A H 0.9240 0.9651 0.6750 0.044 Uiso 1 1 calc R U . . .
H24B H 0.7894 0.9338 0.6566 0.044 Uiso 1 1 calc R U . . .
C25 C 0.9024(5) 0.7209(6) 0.65524(11) 0.0307(11) Uani 1 1 d . . . . .
H25A H 0.9300 0.7533 0.6341 0.037 Uiso 1 1 calc R U . . .
H25B H 0.9736 0.6710 0.6689 0.037 Uiso 1 1 calc R U . . .
C26 C 0.8957(5) 0.5951(7) 0.45907(11) 0.0324(11) Uani 1 1 d . . . . .
H26A H 0.8415 0.5332 0.4425 0.049 Uiso 1 1 calc R U . . .
H26B H 0.9796 0.5487 0.4597 0.049 Uiso 1 1 calc R U . . .
H26C H 0.8961 0.7194 0.4538 0.049 Uiso 1 1 calc R U . . .
C27 C 0.5276(4) 0.7228(6) 0.37596(10) 0.0241(10) Uani 1 1 d . . . . .
C28 C 0.5120(4) 0.7272(5) 0.34038(10) 0.0183(9) Uani 1 1 d . . . . .
C29 C 0.4311(4) 0.8494(5) 0.32465(10) 0.0223(9) Uani 1 1 d . . . . .
H29 H 0.3937 0.9331 0.3373 0.027 Uiso 1 1 calc R U . . .
C30 C 0.4035(4) 0.8528(6) 0.29139(10) 0.0254(10) Uani 1 1 d . . . . .
H30 H 0.3492 0.9381 0.2813 0.030 Uiso 1 1 calc R U . . .
C31 C 0.4573(4) 0.7284(6) 0.27299(10) 0.0240(10) Uani 1 1 d . . . . .
H31 H 0.4381 0.7274 0.2502 0.029 Uiso 1 1 calc R U . . .
C32 C 0.5379(4) 0.6068(6) 0.28750(9) 0.0212(9) Uani 1 1 d . . . . .
H32 H 0.5737 0.5236 0.2744 0.025 Uiso 1 1 calc R U . . .
C33 C 0.5684(4) 0.6029(5) 0.32119(10) 0.0187(9) Uani 1 1 d . . . . .
N33 N 0.6510(4) 0.4822(5) 0.33513(9) 0.0238(8) Uani 1 1 d . . . . .
H33N H 0.652(4) 0.465(6) 0.3563(12) 0.028(13) Uiso 1 1 d . . . . .
C34 C 0.7042(4) 0.3503(5) 0.31691(9) 0.0192(9) Uani 1 1 d . . . . .
C35 C 0.6679(4) 0.1777(6) 0.32082(10) 0.0244(10) Uani 1 1 d . . . . .
H35 H 0.6101 0.1502 0.3356 0.029 Uiso 1 1 calc R U . . .
C36 C 0.7166(4) 0.0468(6) 0.30304(11) 0.0273(10) Uani 1 1 d . . . . .
H36 H 0.6936 -0.0709 0.3060 0.033 Uiso 1 1 calc R U . . .
C37 C 0.7984(4) 0.0873(6) 0.28107(11) 0.0268(10) Uani 1 1 d . . . . .
H37 H 0.8297 -0.0028 0.2686 0.032 Uiso 1 1 calc R U . . .
C38 C 0.8362(4) 0.2605(6) 0.27686(10) 0.0224(9) Uani 1 1 d . . . . .
C39 C 0.7904(4) 0.3924(5) 0.29545(10) 0.0194(9) Uani 1 1 d . . . . .
C40 C 0.9245(4) 0.3010(6) 0.25251(11) 0.0308(11) Uani 1 1 d . . . . .
H40A H 0.8946 0.4020 0.2396 0.046 Uiso 1 1 calc R U . . .
H40B H 0.9307 0.2004 0.2383 0.046 Uiso 1 1 calc R U . . .
H40C H 1.0060 0.3271 0.2638 0.046 Uiso 1 1 calc R U . . .
C41 C 0.8349(4) 0.5780(6) 0.29238(11) 0.0275(10) Uani 1 1 d . . . . .
H41A H 0.7997 0.6267 0.2716 0.041 Uiso 1 1 calc R U . . .
H41B H 0.9251 0.5791 0.2934 0.041 Uiso 1 1 calc R U . . .
H41C H 0.8089 0.6484 0.3101 0.041 Uiso 1 1 calc R U . . .
O42 O 0.4801(3) 0.8537(4) 0.39058(7) 0.0334(8) Uani 1 1 d . . . . .
O43 O 0.5808(4) 0.6013(5) 0.39148(8) 0.0437(10) Uani 1 1 d . . . . .
H42O H 0.473(5) 0.831(8) 0.4210(13) 0.053(16) Uiso 1 1 d . . . . .
O44 O 0.4990(5) 0.2326(8) 0.39608(13) 0.0775(16) Uani 1 1 d G . . . .
H6A H 0.4271 0.2147 0.3866 0.116 Uiso 1 1 d G U . . .
H6B H 0.5200 0.3374 0.3930 0.116 Uiso 1 1 d G U . . .

loop_
_atom_site_aniso_label
_atom_site_aniso_U_11
_atom_site_aniso_U_22
_atom_site_aniso_U_33
_atom_site_aniso_U_23
_atom_site_aniso_U_13
_atom_site_aniso_U_12
Cl1 0.0439(8) 0.0787(11) 0.0368(7) -0.0119(7) 0.0053(6) 0.0253(8)
F1 0.0273(16) 0.052(2) 0.0540(18) 0.0083(15) 0.0171(13) 0.0151(14)
N1 0.025(2) 0.027(2) 0.0262(19) -0.0045(16) 0.0012(16) 0.0030(17)
C2 0.022(2) 0.034(3) 0.034(3) -0.008(2) -0.0002(19) 0.006(2)
N3 0.028(2) 0.030(2) 0.036(2) -0.0061(18) 0.0032(17) 0.0025(18)
C4 0.028(3) 0.018(2) 0.037(3) -0.0084(19) 0.011(2) -0.005(2)
N4 0.027(2) 0.028(2) 0.035(2) -0.0009(18) 0.0094(19) 0.0020(18)
C5 0.025(2) 0.023(2) 0.026(2) -0.0033(18) 0.0071(18) 0.0002(19)
C6 0.027(2) 0.019(2) 0.026(2) -0.0048(18) 0.0013(18) -0.0029(19)
O6 0.0304(18) 0.0308(18) 0.0238(15) -0.0002(13) 0.0058(13) 0.0088(15)
C7 0.019(2) 0.019(2) 0.029(2) -0.0043(18) 0.0049(17) 0.0012(18)
O7 0.0284(17) 0.0265(17) 0.0258(15) 0.0024(13) 0.0083(13) 0.0086(14)
C8 0.022(2) 0.022(2) 0.029(2) -0.0027(18) 0.0065(18) -0.0012(19)
C9 0.024(2) 0.016(2) 0.027(2) -0.0049(17) 0.0028(18) 0.0018(18)
C10 0.023(2) 0.017(2) 0.030(2) -0.0060(18) 0.0053(18) -0.0009(19)
C11 0.028(3) 0.019(2) 0.041(3) 0.000(2) 0.016(2) 0.000(2)
C12 0.026(3) 0.027(3) 0.037(3) 0.000(2) 0.005(2) 0.002(2)
C13 0.034(3) 0.026(3) 0.034(2) 0.006(2) 0.012(2) 0.007(2)
C14 0.019(2) 0.031(3) 0.045(3) 0.010(2) 0.011(2) 0.008(2)
C15 0.030(3) 0.031(3) 0.052(3) -0.001(2) 0.009(2) -0.003(2)
C16 0.034(3) 0.026(3) 0.048(3) -0.009(2) 0.015(2) -0.005(2)
C17 0.034(3) 0.025(2) 0.024(2) -0.0003(19) 0.0033(19) 0.003(2)
C18 0.037(3) 0.024(2) 0.028(2) -0.0031(19) 0.004(2) 0.009(2)
C19 0.038(3) 0.022(2) 0.029(2) 0.0002(19) 0.002(2) 0.011(2)
N20 0.027(2) 0.0168(18) 0.0241(18) 0.0002(15) 0.0056(15) 0.0028(16)
C21 0.037(3) 0.025(2) 0.027(2) 0.0022(19) 0.007(2) 0.002(2)
C22 0.035(3) 0.028(3) 0.035(3) 0.000(2) 0.010(2) -0.002(2)
O23 0.044(2) 0.033(2) 0.045(2) -0.0122(16) 0.0100(17) -0.0016(17)
C24 0.031(3) 0.025(3) 0.057(3) -0.003(2) 0.015(2) -0.004(2)
C25 0.033(3) 0.025(3) 0.035(3) 0.001(2) 0.007(2) -0.002(2)
C26 0.033(3) 0.033(3) 0.034(2) 0.008(2) 0.018(2) 0.010(2)
C27 0.023(2) 0.022(2) 0.028(2) -0.0006(19) 0.0063(18) 0.0067(19)
C28 0.017(2) 0.013(2) 0.025(2) -0.0024(16) 0.0042(16) 0.0041(17)
C29 0.024(2) 0.012(2) 0.031(2) -0.0023(17) 0.0067(18) 0.0013(18)
C30 0.027(2) 0.016(2) 0.034(2) 0.0032(18) 0.0031(19) 0.0065(19)
C31 0.029(3) 0.019(2) 0.023(2) 0.0027(18) 0.0014(18) -0.0014(19)
C32 0.026(2) 0.017(2) 0.022(2) -0.0005(17) 0.0067(17) 0.0009(19)
C33 0.017(2) 0.012(2) 0.027(2) 0.0002(17) 0.0045(16) 0.0036(17)
N33 0.032(2) 0.0188(19) 0.0204(19) -0.0019(15) 0.0047(16) 0.0112(17)
C34 0.025(2) 0.013(2) 0.019(2) -0.0022(16) 0.0005(17) 0.0067(18)
C35 0.027(2) 0.020(2) 0.028(2) 0.0045(18) 0.0114(18) -0.0001(19)
C36 0.030(3) 0.014(2) 0.038(3) 0.0009(19) 0.004(2) -0.0023(19)
C37 0.029(3) 0.021(2) 0.031(2) -0.0042(19) 0.0042(19) 0.006(2)
C38 0.020(2) 0.021(2) 0.026(2) -0.0026(18) 0.0006(17) 0.0008(18)
C39 0.017(2) 0.016(2) 0.024(2) -0.0024(17) 0.0025(16) 0.0012(17)
C40 0.034(3) 0.028(3) 0.033(2) -0.003(2) 0.013(2) 0.001(2)
C41 0.029(3) 0.019(2) 0.036(2) 0.0001(19) 0.005(2) 0.000(2)
O42 0.049(2) 0.0255(18) 0.0263(16) -0.0058(14) 0.0060(15) 0.0148(16)
O43 0.069(3) 0.036(2) 0.0270(17) 0.0000(16) 0.0072(17) 0.024(2)
O44 0.090(4) 0.082(4) 0.067(3) 0.016(3) 0.038(3) 0.034(3)

loop_
_atom_type_symbol
_atom_type_description
_atom_type_scat_dispersion_real
_atom_type_scat_dispersion_imag
_atom_type_scat_source
C C 0.0033 0.0016 'International Tables Vol C Tables 4.2.6.8 and 6.1.1.4'
H H 0.0000 0.0000 'International Tables Vol C Tables 4.2.6.8 and 6.1.1.4'
N N 0.0061 0.0033 'International Tables Vol C Tables 4.2.6.8 and 6.1.1.4'
O O 0.0106 0.0060 'International Tables Vol C Tables 4.2.6.8 and 6.1.1.4'
Cl Cl 0.1484 0.1585 'International Tables Vol C Tables 4.2.6.8 and 6.1.1.4'
F F 0.0171 0.0103 'International Tables Vol C Tables 4.2.6.8 and 6.1.1.4'

loop_
_geom_angle_atom_site_label_1
_geom_angle_atom_site_label_2
_geom_angle_atom_site_label_3
_geom_angle
_geom_angle_site_symmetry_1
_geom_angle_site_symmetry_3
_geom_angle_publ_flag
C2 N1 C9 117.6(4) . . ?
C2 N1 H42O 115(2) . . ?
C9 N1 H42O 128(2) . . ?
N3 C2 N1 126.6(4) . . ?
N3 C2 H2 116.7 . . ?
N1 C2 H2 116.7 . . ?
C2 N3 C4 117.3(4) . . ?
N3 C4 N4 118.2(4) . . ?
N3 C4 C10 121.5(4) . . ?
N4 C4 C10 120.3(4) . . ?
C4 N4 C11 127.5(4) . . ?
C4 N4 H4N 117(3) . . ?
C11 N4 H4N 115(3) . . ?
C6 C5 C10 120.1(4) . . ?
C6 C5 H5 119.9 . . ?
C10 C5 H5 119.9 . . ?
O6 C6 C5 124.8(4) . . ?
O6 C6 C7 115.1(4) . . ?
C5 C6 C7 120.1(4) . . ?
C6 O6 C17 117.2(3) . . ?
O7 C7 C8 125.5(4) . . ?
O7 C7 C6 114.2(4) . . ?
C8 C7 C6 120.3(4) . . ?
C7 O7 C26 117.1(3) . . ?
C7 C8 C9 119.4(4) . . ?
C7 C8 H8 120.3 . . ?
C9 C8 H8 120.3 . . ?
N1 C9 C10 120.5(4) . . ?
N1 C9 C8 118.6(4) . . ?
C10 C9 C8 120.9(4) . . ?
C9 C10 C5 119.1(4) . . ?
C9 C10 C4 116.5(4) . . ?
C5 C10 C4 124.5(4) . . ?
C16 C11 C12 120.4(4) . . ?
C16 C11 N4 123.5(4) . . ?
C12 C11 N4 116.1(4) . . ?
C11 C12 C13 118.7(5) . . ?
C11 C12 H12 120.7 . . ?
C13 C12 H12 120.7 . . ?
C14 C13 C12 119.9(4) . . ?
C14 C13 Cl1 120.5(4) . . ?
C12 C13 Cl1 119.5(4) . . ?
C13 C14 C15 122.1(4) . . ?
C13 C14 F1 119.1(4) . . ?
C15 C14 F1 118.8(4) . . ?
C14 C15 C16 119.1(5) . . ?
C14 C15 H15 120.4 . . ?
C16 C15 H15 120.4 . . ?
C11 C16 C15 119.8(5) . . ?
C11 C16 H16 120.1 . . ?
C15 C16 H16 120.1 . . ?
O6 C17 C18 108.4(4) . . ?
O6 C17 H17A 110.0 . . ?
C18 C17 H17A 110.0 . . ?
O6 C17 H17B 110.0 . . ?
C18 C17 H17B 110.0 . . ?
H17A C17 H17B 108.4 . . ?
C17 C18 C19 111.9(4) . . ?
C17 C18 H18A 109.2 . . ?
C19 C18 H18A 109.2 . . ?
C17 C18 H18B 109.2 . . ?
C19 C18 H18B 109.2 . . ?
H18A C18 H18B 107.9 . . ?
N20 C19 C18 113.2(4) . . ?
N20 C19 H19A 108.9 . . ?
C18 C19 H19A 108.9 . . ?
N20 C19 H19B 108.9 . . ?
C18 C19 H19B 108.9 . . ?
H19A C19 H19B 107.8 . . ?
C21 N20 C19 110.1(3) . . ?
C21 N20 C25 108.4(3) . . ?
C19 N20 C25 111.2(4) . . ?
N20 C21 C22 110.0(4) . . ?
N20 C21 H21A 109.7 . . ?
C22 C21 H21A 109.7 . . ?
N20 C21 H21B 109.7 . . ?
C22 C21 H21B 109.7 . . ?
H21A C21 H21B 108.2 . . ?
O23 C22 C21 110.3(4) . . ?
O23 C22 H22A 109.6 . . ?
C21 C22 H22A 109.6 . . ?
O23 C22 H22B 109.6 . . ?
C21 C22 H22B 109.6 . . ?
H22A C22 H22B 108.1 . . ?
C24 O23 C22 110.5(4) . . ?
O23 C24 C25 112.5(4) . . ?
O23 C24 H24A 109.1 . . ?
C25 C24 H24A 109.1 . . ?
O23 C24 H24B 109.1 . . ?
C25 C24 H24B 109.1 . . ?
H24A C24 H24B 107.8 . . ?
N20 C25 C24 109.4(4) . . ?
N20 C25 H25A 109.8 . . ?
C24 C25 H25A 109.8 . . ?
N20 C25 H25B 109.8 . . ?
C24 C25 H25B 109.8 . . ?
H25A C25 H25B 108.2 . . ?
O7 C26 H26A 109.5 . . ?
O7 C26 H26B 109.5 . . ?
H26A C26 H26B 109.5 . . ?
O7 C26 H26C 109.5 . . ?
H26A C26 H26C 109.5 . . ?
H26B C26 H26C 109.5 . . ?
O43 C27 O42 121.4(4) . . ?
O43 C27 C28 122.5(4) . . ?
O42 C27 C28 116.1(4) . . ?
C29 C28 C33 118.4(4) . . ?
C29 C28 C27 119.0(4) . . ?
C33 C28 C27 122.5(4) . . ?
C30 C29 C28 122.5(4) . . ?
C30 C29 H29 118.7 . . ?
C28 C29 H29 118.7 . . ?
C29 C30 C31 118.5(4) . . ?
C29 C30 H30 120.7 . . ?
C31 C30 H30 120.7 . . ?
C32 C31 C30 120.7(4) . . ?
C32 C31 H31 119.6 . . ?
C30 C31 H31 119.6 . . ?
C31 C32 C33 121.6(4) . . ?
C31 C32 H32 119.2 . . ?
C33 C32 H32 119.2 . . ?
N33 C33 C32 120.6(4) . . ?
N33 C33 C28 121.2(4) . . ?
C32 C33 C28 118.3(4) . . ?
C33 N33 C34 122.7(3) . . ?
C33 N33 H33N 117(3) . . ?
C34 N33 H33N 117(3) . . ?
C35 C34 C39 120.7(4) . . ?
C35 C34 N33 118.4(4) . . ?
C39 C34 N33 120.9(4) . . ?
C36 C35 C34 119.8(4) . . ?
C36 C35 H35 120.1 . . ?
C34 C35 H35 120.1 . . ?
C37 C36 C35 120.1(4) . . ?
C37 C36 H36 120.0 . . ?
C35 C36 H36 120.0 . . ?
C36 C37 C38 120.9(4) . . ?
C36 C37 H37 119.5 . . ?
C38 C37 H37 119.5 . . ?
C39 C38 C37 119.3(4) . . ?
C39 C38 C40 121.0(4) . . ?
C37 C38 C40 119.8(4) . . ?
C38 C39 C34 119.2(4) . . ?
C38 C39 C41 119.9(4) . . ?
C34 C39 C41 120.9(4) . . ?
C38 C40 H40A 109.5 . . ?
C38 C40 H40B 109.5 . . ?
H40A C40 H40B 109.5 . . ?
C38 C40 H40C 109.5 . . ?
H40A C40 H40C 109.5 . . ?
H40B C40 H40C 109.5 . . ?
C39 C41 H41A 109.5 . . ?
C39 C41 H41B 109.5 . . ?
H41A C41 H41B 109.5 . . ?
C39 C41 H41C 109.5 . . ?
H41A C41 H41C 109.5 . . ?
H41B C41 H41C 109.5 . . ?
C27 O42 H42O 115(3) . . ?
H6A O44 H6B 109.5 . . ?

loop_
_geom_bond_atom_site_label_1
_geom_bond_atom_site_label_2
_geom_bond_distance
_geom_bond_site_symmetry_2
_geom_bond_publ_flag
Cl1 C13 1.733(5) . ?
F1 C14 1.371(5) . ?
N1 C2 1.333(6) . ?
N1 C9 1.376(5) . ?
N1 H42O 1.30(5) . ?
C2 N3 1.325(6) . ?
C2 H2 0.9500 . ?
N3 C4 1.342(6) . ?
C4 N4 1.353(6) . ?
C4 C10 1.438(6) . ?
N4 C11 1.431(6) . ?
N4 H4N 0.84(5) . ?
C5 C6 1.378(6) . ?
C5 C10 1.415(6) . ?
C5 H5 0.9500 . ?
C6 O6 1.357(5) . ?
C6 C7 1.426(6) . ?
O6 C17 1.432(5) . ?
C7 O7 1.353(5) . ?
C7 C8 1.370(6) . ?
O7 C26 1.438(5) . ?
C8 C9 1.412(6) . ?
C8 H8 0.9500 . ?
C9 C10 1.397(6) . ?
C11 C16 1.385(7) . ?
C11 C12 1.390(6) . ?
C12 C13 1.400(6) . ?
C12 H12 0.9500 . ?
C13 C14 1.357(7) . ?
C14 C15 1.362(7) . ?
C15 C16 1.393(7) . ?
C15 H15 0.9500 . ?
C16 H16 0.9500 . ?
C17 C18 1.493(6) . ?
C17 H17A 0.9900 . ?
C17 H17B 0.9900 . ?
C18 C19 1.512(6) . ?
C18 H18A 0.9900 . ?
C18 H18B 0.9900 . ?
C19 N20 1.475(5) . ?
C19 H19A 0.9900 . ?
C19 H19B 0.9900 . ?
N20 C21 1.451(5) . ?
N20 C25 1.479(6) . ?
C21 C22 1.525(6) . ?
C21 H21A 0.9900 . ?
C21 H21B 0.9900 . ?
C22 O23 1.429(6) . ?
C22 H22A 0.9900 . ?
C22 H22B 0.9900 . ?
O23 C24 1.429(6) . ?
C24 C25 1.503(7) . ?
C24 H24A 0.9900 . ?
C24 H24B 0.9900 . ?
C25 H25A 0.9900 . ?
C25 H25B 0.9900 . ?
C26 H26A 0.9800 . ?
C26 H26B 0.9800 . ?
C26 H26C 0.9800 . ?
C27 O43 1.242(5) . ?
C27 O42 1.310(5) . ?
C27 C28 1.472(6) . ?
C28 C29 1.402(6) . ?
C28 C33 1.425(5) . ?
C29 C30 1.384(6) . ?
C29 H29 0.9500 . ?
C30 C31 1.392(6) . ?
C30 H30 0.9500 . ?
C31 C32 1.377(6) . ?
C31 H31 0.9500 . ?
C32 C33 1.405(6) . ?
C32 H32 0.9500 . ?
C33 N33 1.377(5) . ?
N33 C34 1.425(5) . ?
N33 H33N 0.89(5) . ?
C34 C35 1.399(6) . ?
C34 C39 1.402(6) . ?
C35 C36 1.387(6) . ?
C35 H35 0.9500 . ?
C36 C37 1.379(6) . ?
C36 H36 0.9500 . ?
C37 C38 1.409(6) . ?
C37 H37 0.9500 . ?
C38 C39 1.399(6) . ?
C38 C40 1.503(6) . ?
C39 C41 1.516(6) . ?
C40 H40A 0.9800 . ?
C40 H40B 0.9800 . ?
C40 H40C 0.9800 . ?
C41 H41A 0.9800 . ?
C41 H41B 0.9800 . ?
C41 H41C 0.9800 . ?
O42 H42O 1.29(5) . ?
O44 H6A 0.8500 . ?
O44 H6B 0.8502 . ?

loop_
_geom_torsion_atom_site_label_1
_geom_torsion_atom_site_label_2
_geom_torsion_atom_site_label_3
_geom_torsion_atom_site_label_4
_geom_torsion
_geom_torsion_site_symmetry_1
_geom_torsion_site_symmetry_2
_geom_torsion_site_symmetry_3
_geom_torsion_site_symmetry_4
_geom_torsion_publ_flag
C9 N1 C2 N3 0.2(7) . . . . ?
N1 C2 N3 C4 0.5(7) . . . . ?
C2 N3 C4 N4 178.5(4) . . . . ?
C2 N3 C4 C10 -1.6(7) . . . . ?
N3 C4 N4 C11 2.8(7) . . . . ?
C10 C4 N4 C11 -177.0(4) . . . . ?
C10 C5 C6 O6 -179.5(4) . . . . ?
C10 C5 C6 C7 0.1(7) . . . . ?
C5 C6 O6 C17 -4.7(6) . . . . ?
C7 C6 O6 C17 175.7(4) . . . . ?
O6 C6 C7 O7 -1.6(6) . . . . ?
C5 C6 C7 O7 178.8(4) . . . . ?
O6 C6 C7 C8 177.9(4) . . . . ?
C5 C6 C7 C8 -1.7(7) . . . . ?
C8 C7 O7 C26 6.1(6) . . . . ?
C6 C7 O7 C26 -174.4(4) . . . . ?
O7 C7 C8 C9 -178.9(4) . . . . ?
C6 C7 C8 C9 1.7(7) . . . . ?
C2 N1 C9 C10 0.2(6) . . . . ?
C2 N1 C9 C8 -179.8(4) . . . . ?
C7 C8 C9 N1 179.9(4) . . . . ?
C7 C8 C9 C10 -0.1(7) . . . . ?
N1 C9 C10 C5 178.5(4) . . . . ?
C8 C9 C10 C5 -1.6(6) . . . . ?
N1 C9 C10 C4 -1.2(6) . . . . ?
C8 C9 C10 C4 178.7(4) . . . . ?
C6 C5 C10 C9 1.5(6) . . . . ?
C6 C5 C10 C4 -178.8(4) . . . . ?
N3 C4 C10 C9 2.0(6) . . . . ?
N4 C4 C10 C9 -178.2(4) . . . . ?
N3 C4 C10 C5 -177.7(4) . . . . ?
N4 C4 C10 C5 2.1(7) . . . . ?
C4 N4 C11 C16 36.2(7) . . . . ?
C4 N4 C11 C12 -145.8(5) . . . . ?
C16 C11 C12 C13 2.2(7) . . . . ?
N4 C11 C12 C13 -175.8(4) . . . . ?
C11 C12 C13 C14 0.0(7) . . . . ?
C11 C12 C13 Cl1 -177.3(4) . . . . ?
C12 C13 C14 C15 -1.7(8) . . . . ?
Cl1 C13 C14 C15 175.5(4) . . . . ?
C12 C13 C14 F1 178.4(4) . . . . ?
Cl1 C13 C14 F1 -4.4(6) . . . . ?
C13 C14 C15 C16 1.2(8) . . . . ?
F1 C14 C15 C16 -178.9(4) . . . . ?
C12 C11 C16 C15 -2.7(7) . . . . ?
N4 C11 C16 C15 175.1(5) . . . . ?
C14 C15 C16 C11 1.0(8) . . . . ?
C6 O6 C17 C18 -179.1(4) . . . . ?
O6 C17 C18 C19 -173.7(4) . . . . ?
C17 C18 C19 N20 -53.0(6) . . . . ?
C18 C19 N20 C21 171.6(4) . . . . ?
C18 C19 N20 C25 -68.3(5) . . . . ?
C19 N20 C21 C22 -178.2(4) . . . . ?
C25 N20 C21 C22 59.9(5) . . . . ?
N20 C21 C22 O23 -59.9(5) . . . . ?
C21 C22 O23 C24 56.8(5) . . . . ?
C22 O23 C24 C25 -56.7(5) . . . . ?
C21 N20 C25 C24 -58.2(5) . . . . ?
C19 N20 C25 C24 -179.4(4) . . . . ?
O23 C24 C25 N20 57.2(5) . . . . ?
O43 C27 C28 C29 167.7(4) . . . . ?
O42 C27 C28 C29 -11.1(6) . . . . ?
O43 C27 C28 C33 -7.2(7) . . . . ?
O42 C27 C28 C33 174.0(4) . . . . ?
C33 C28 C29 C30 0.5(6) . . . . ?
C27 C28 C29 C30 -174.6(4) . . . . ?
C28 C29 C30 C31 0.8(7) . . . . ?
C29 C30 C31 C32 -1.2(7) . . . . ?
C30 C31 C32 C33 0.3(7) . . . . ?
C31 C32 C33 N33 -178.8(4) . . . . ?
C31 C32 C33 C28 1.0(6) . . . . ?
C29 C28 C33 N33 178.4(4) . . . . ?
C27 C28 C33 N33 -6.7(6) . . . . ?
C29 C28 C33 C32 -1.4(6) . . . . ?
C27 C28 C33 C32 173.5(4) . . . . ?
C32 C33 N33 C34 -3.6(6) . . . . ?
C28 C33 N33 C34 176.6(4) . . . . ?
C33 N33 C34 C35 -109.7(5) . . . . ?
C33 N33 C34 C39 70.0(6) . . . . ?
C39 C34 C35 C36 -0.7(7) . . . . ?
N33 C34 C35 C36 179.0(4) . . . . ?
C34 C35 C36 C37 -1.5(7) . . . . ?
C35 C36 C37 C38 1.6(7) . . . . ?
C36 C37 C38 C39 0.5(7) . . . . ?
C36 C37 C38 C40 -179.4(4) . . . . ?
C37 C38 C39 C34 -2.5(6) . . . . ?
C40 C38 C39 C34 177.3(4) . . . . ?
C37 C38 C39 C41 177.0(4) . . . . ?
C40 C38 C39 C41 -3.1(6) . . . . ?
C35 C34 C39 C38 2.7(6) . . . . ?
N33 C34 C39 C38 -177.0(4) . . . . ?
C35 C34 C39 C41 -176.9(4) . . . . ?
N33 C34 C39 C41 3.5(6) . . . . ?
